data_7118947
loop_
_publ_author_name
'Rathore, Kuldeep Singh'
'Lad, Bapurao Sudam'
'Chennamsetti, Haribabu'
'Katukojvala, Sreenivas'

_publ_section_title
;
 An unprecedented benzannulation of oxindoles with enalcarbenoids: a
 regioselective approach to functionalized carbazoles.
;
_journal_issue 34
_journal_name_full 'Chemical communications (Cambridge, England)'
_journal_page_first 5812
_journal_page_last 5815
_journal_paper_doi 10.1039/c5cc10637k
_journal_volume 52
_journal_year 2016
_chemical_formula_moiety 'C20 H14 Cl N O3'
_chemical_formula_sum 'C20 H14 Cl N O3'
_chemical_formula_weight 351.77
_space_group_IT_number 2
_symmetry_cell_setting triclinic
_symmetry_Int_Tables_number 2
_symmetry_space_group_name_Hall '-P 1'
_symmetry_space_group_name_H-M 'P -1'
_atom_sites_solution_hydrogens geom
_atom_sites_solution_primary direct
_atom_sites_solution_secondary difmap
_audit_creation_method SHELXL-97
_audit_update_record
;
2014-11-10 deposited with the CCDC.
2016-03-18 downloaded from the CCDC.
;
_cell_angle_alpha 93.367(3)
_cell_angle_beta 102.682(3)
_cell_angle_gamma 108.417(2)
_cell_formula_units_Z 2
_cell_length_a 6.9770(5)
_cell_length_b 8.8337(6)
_cell_length_c 14.5708(11)
_cell_measurement_temperature 298(2)
_cell_volume 823.26(10)
_computing_structure_refinement 'SHELXL-97 (Sheldrick, 1997)'
_computing_structure_solution 'SHELXS-97 (Sheldrick, 1990)'
_diffrn_ambient_temperature 298(2)
_diffrn_measured_fraction_theta_full 0.999
_diffrn_measured_fraction_theta_max 0.999
_diffrn_radiation_monochromator graphite
_diffrn_radiation_source 'fine-focus sealed tube'
_diffrn_radiation_type MoK\a
_diffrn_radiation_wavelength 0.71073
_diffrn_reflns_av_R_equivalents 0.0274
_diffrn_reflns_av_sigmaI/netI 0.0190
_diffrn_reflns_limit_h_max 8
_diffrn_reflns_limit_h_min -8
_diffrn_reflns_limit_k_max 9
_diffrn_reflns_limit_k_min -10
_diffrn_reflns_limit_l_max 17
_diffrn_reflns_limit_l_min -17
_diffrn_reflns_number 15764
_diffrn_reflns_theta_full 25.00
_diffrn_reflns_theta_max 25.00
_diffrn_reflns_theta_min 2.67
_exptl_absorpt_coefficient_mu 0.251
_exptl_absorpt_correction_T_max 0.9633
_exptl_absorpt_correction_T_min 0.9106
_exptl_absorpt_correction_type multi-scan
_exptl_absorpt_process_details SADABS
_exptl_crystal_colour colourless
_exptl_crystal_density_diffrn 1.419
_exptl_crystal_density_method 'not measured'
_exptl_crystal_description plate
_exptl_crystal_F_000 364
_exptl_crystal_size_max 0.38
_exptl_crystal_size_mid 0.21
_exptl_crystal_size_min 0.15
_refine_diff_density_max 0.421
_refine_diff_density_min -0.355
_refine_diff_density_rms 0.047
_refine_ls_extinction_method none
_refine_ls_goodness_of_fit_ref 1.050
_refine_ls_hydrogen_treatment mixed
_refine_ls_matrix_type full
_refine_ls_number_parameters 230
_refine_ls_number_reflns 2901
_refine_ls_number_restraints 0
_refine_ls_restrained_S_all 1.050
_refine_ls_R_factor_all 0.0720
_refine_ls_R_factor_gt 0.0592
_refine_ls_shift/su_max 0.000
_refine_ls_shift/su_mean 0.000
_refine_ls_structure_factor_coef Fsqd
_refine_ls_weighting_details 'calc w=1/[\s^2^(Fo^2^)+(0.0757P)^2^+0.5395P] where P=(Fo^2^+2Fc^2^)/3'
_refine_ls_weighting_scheme calc
_refine_ls_wR_factor_gt 0.1582
_refine_ls_wR_factor_ref 0.1683
_reflns_number_gt 2331
_reflns_number_total 2901
_reflns_threshold_expression >2sigma(I)
_cod_data_source_file c5cc10637k2.cif
_cod_data_source_block R4
_cod_depositor_comments
;
The following automatic conversions were performed:

'_symmetry_cell_setting' value 'Triclinic' changed to 'triclinic'
according to
/usr/data/users/saulius/crontab/automatic-downloads/rss-feeds/RSC/lib/dictionaries/cif_core.dic
dictionary named 'cif_core.dic' version 2.4.2 from 2011-04-26.

Automatic conversion script
Id: cif_fix_values 4268 2015-11-12 08:31:59Z antanas 

 Adding full bibliography for 7118946--7118948.cif.

The following automatic conversions were performed:

data name '_iucr_refine_instruction_details' was replaced with
'_iucr_refine_instructions_details' as specified in the replacement
file 'data/replacement-values/replacement_tags.lst'.

Automatic conversion script
Id: cif_correct_tags 9268 2022-04-12 08:56:07Z antanas 
;
_cod_database_code 7118947

loop_
_symmetry_equiv_pos_as_xyz
'x, y, z'
'-x, -y, -z'

loop_
_atom_site_label
_atom_site_type_symbol
_atom_site_fract_x
_atom_site_fract_y
_atom_site_fract_z
_atom_site_U_iso_or_equiv
_atom_site_adp_type
_atom_site_occupancy
_atom_site_symmetry_multiplicity
_atom_site_calc_flag
_atom_site_refinement_flags
Cl1 Cl 0.63803(17) 0.54764(12) 0.17938(7) 0.0982(4) Uani 1 1 d .
N1 N 0.4717(3) 0.2332(3) 0.45679(16) 0.0594(6) Uani 1 1 d .
H1 H 0.5697 0.1923 0.4683 0.071 Uiso 1 1 calc R
O1 O 0.4257(4) 0.0504(3) 0.61160(17) 0.0737(6) Uani 1 1 d .
O2 O 0.2107(4) -0.0364(3) 0.73339(16) 0.0890(7) Uani 1 1 d .
O3 O -0.0645(5) 0.0436(3) 0.73112(17) 0.0908(8) Uani 1 1 d .
C1 C 0.4425(4) 0.3294(3) 0.38764(19) 0.0534(6) Uani 1 1 d .
C2 C 0.2697(4) 0.3759(3) 0.39285(18) 0.0488(6) Uani 1 1 d .
C3 C 0.2124(4) 0.4762(3) 0.32989(19) 0.0582(7) Uani 1 1 d .
H3 H 0.0977 0.5074 0.3316 0.070 Uiso 1 1 calc R
C4 C 0.3273(5) 0.5285(3) 0.2652(2) 0.0661(8) Uani 1 1 d .
H4 H 0.2918 0.5967 0.2235 0.079 Uiso 1 1 calc R
C5 C 0.4957(5) 0.4793(3) 0.2624(2) 0.0661(8) Uani 1 1 d .
C6 C 0.5570(4) 0.3793(3) 0.3216(2) 0.0643(8) Uani 1 1 d .
H6 H 0.6696 0.3465 0.3178 0.077 Uiso 1 1 calc R
C7 C 0.3178(4) 0.2136(3) 0.50423(18) 0.0493(6) Uani 1 1 d .
C8 C 0.1883(4) 0.3003(3) 0.46780(17) 0.0459(6) Uani 1 1 d .
C9 C 0.0218(4) 0.2973(3) 0.50699(19) 0.0521(6) Uani 1 1 d .
H9 H -0.0667 0.3535 0.4834 0.062 Uiso 1 1 calc R
C10 C -0.0096(4) 0.2108(3) 0.58047(19) 0.0553(6) Uani 1 1 d .
H10 H -0.1213 0.2079 0.6062 0.066 Uiso 1 1 calc R
C11 C 0.1230(4) 0.1260(3) 0.61799(18) 0.0520(6) Uani 1 1 d .
C12 C 0.2892(4) 0.1274(3) 0.57976(19) 0.0531(6) Uani 1 1 d .
C13 C 0.0965(6) 0.0367(3) 0.6989(2) 0.0667(8) Uani 1 1 d .
C14 C -0.1024(10) -0.0363(5) 0.8138(3) 0.130(2) Uani 1 1 d .
H14A H 0.0102 -0.0763 0.8390 0.156 Uiso 1 1 calc R
H14B H -0.2319 -0.1271 0.7955 0.156 Uiso 1 1 calc R
C15 C -0.1152(5) 0.0805(3) 0.88687(19) 0.0638(7) Uani 1 1 d .
C16 C 0.0587(7) 0.1879(5) 0.9447(3) 0.0971(12) Uani 1 1 d .
H16 H 0.1878 0.1885 0.9371 0.116 Uiso 1 1 calc R
C17 C 0.0533(15) 0.2951(6) 1.0137(3) 0.162(3) Uani 1 1 d .
H17 H 0.1734 0.3691 1.0538 0.194 Uiso 1 1 calc R
C18 C -0.136(2) 0.2861(11) 1.0194(7) 0.195(5) Uani 1 1 d .
H18 H -0.1384 0.3629 1.0651 0.234 Uiso 1 1 calc R
C19 C -0.3181(14) 0.1899(15) 0.9729(8) 0.213(6) Uani 1 1 d .
H19 H -0.4431 0.1902 0.9854 0.255 Uiso 1 1 calc R
C20 C -0.3015(7) 0.0803(8) 0.8979(4) 0.135(2) Uani 1 1 d .
H20 H -0.4227 0.0090 0.8571 0.162 Uiso 1 1 calc R
H2A H 0.381(7) 0.009(5) 0.656(3) 0.111(16) Uiso 1 1 d .

loop_
_atom_site_aniso_label
_atom_site_aniso_U_11
_atom_site_aniso_U_22
_atom_site_aniso_U_33
_atom_site_aniso_U_23
_atom_site_aniso_U_13
_atom_site_aniso_U_12
Cl1 0.1156(8) 0.0977(7) 0.0871(6) 0.0227(5) 0.0596(6) 0.0190(6)
N1 0.0529(12) 0.0647(14) 0.0717(15) 0.0176(12) 0.0217(11) 0.0296(11)
O1 0.0781(14) 0.0769(14) 0.0775(15) 0.0251(12) 0.0129(12) 0.0439(12)
O2 0.1165(19) 0.0792(15) 0.0681(14) 0.0297(12) 0.0107(13) 0.0336(14)
O3 0.139(2) 0.0735(14) 0.0760(15) 0.0278(12) 0.0591(15) 0.0324(14)
C1 0.0522(14) 0.0477(13) 0.0586(15) 0.0034(12) 0.0158(12) 0.0139(11)
C2 0.0524(14) 0.0384(12) 0.0544(14) 0.0035(10) 0.0155(11) 0.0128(10)
C3 0.0673(17) 0.0490(14) 0.0626(16) 0.0119(12) 0.0203(13) 0.0221(13)
C4 0.086(2) 0.0522(15) 0.0611(17) 0.0141(13) 0.0231(15) 0.0198(14)
C5 0.0756(19) 0.0556(16) 0.0601(17) 0.0035(13) 0.0285(15) 0.0056(14)
C6 0.0599(16) 0.0633(17) 0.0715(19) 0.0053(15) 0.0267(14) 0.0171(14)
C7 0.0479(13) 0.0445(13) 0.0544(14) 0.0040(11) 0.0108(11) 0.0159(11)
C8 0.0491(13) 0.0377(12) 0.0499(13) 0.0039(10) 0.0111(11) 0.0145(10)
C9 0.0526(14) 0.0437(13) 0.0647(16) 0.0106(11) 0.0186(12) 0.0198(11)
C10 0.0605(15) 0.0473(14) 0.0619(16) 0.0074(12) 0.0242(13) 0.0176(12)
C11 0.0621(15) 0.0398(12) 0.0489(14) 0.0046(11) 0.0106(12) 0.0126(11)
C12 0.0565(15) 0.0450(13) 0.0556(15) 0.0060(11) 0.0059(12) 0.0196(11)
C13 0.092(2) 0.0484(15) 0.0486(15) 0.0020(12) 0.0132(15) 0.0126(15)
C14 0.242(6) 0.074(2) 0.086(3) 0.028(2) 0.093(3) 0.031(3)
C15 0.0735(19) 0.0631(17) 0.0498(15) 0.0194(13) 0.0159(14) 0.0136(14)
C16 0.101(3) 0.088(2) 0.077(2) 0.026(2) 0.007(2) 0.004(2)
C17 0.268(9) 0.080(3) 0.066(3) 0.007(2) -0.002(4) -0.009(4)
C18 0.364(15) 0.167(8) 0.197(9) 0.104(7) 0.202(11) 0.182(10)
C19 0.202(8) 0.331(15) 0.253(11) 0.194(11) 0.156(9) 0.199(10)
C20 0.084(3) 0.227(6) 0.109(4) 0.075(4) 0.029(3) 0.060(4)

loop_
_atom_type_symbol
_atom_type_description
_atom_type_scat_dispersion_real
_atom_type_scat_dispersion_imag
_atom_type_scat_source
C C 0.0033 0.0016 'International Tables Vol C Tables 4.2.6.8 and 6.1.1.4'
H H 0.0000 0.0000 'International Tables Vol C Tables 4.2.6.8 and 6.1.1.4'
N N 0.0061 0.0033 'International Tables Vol C Tables 4.2.6.8 and 6.1.1.4'
O O 0.0106 0.0060 'International Tables Vol C Tables 4.2.6.8 and 6.1.1.4'
Cl Cl 0.1484 0.1585 'International Tables Vol C Tables 4.2.6.8 and 6.1.1.4'

loop_
_geom_angle_atom_site_label_1
_geom_angle_atom_site_label_2
_geom_angle_atom_site_label_3
_geom_angle
C7 N1 C1 108.5(2)
C7 N1 H1 125.8
C1 N1 H1 125.8
C12 O1 H2A 102(3)
C13 O3 C14 118.1(3)
N1 C1 C6 129.0(2)
N1 C1 C2 108.8(2)
C6 C1 C2 122.2(3)
C3 C2 C1 118.9(2)
C3 C2 C8 134.2(2)
C1 C2 C8 106.9(2)
C4 C3 C2 119.3(3)
C4 C3 H3 120.3
C2 C3 H3 120.3
C3 C4 C5 119.8(3)
C3 C4 H4 120.1
C5 C4 H4 120.1
C6 C5 C4 123.3(3)
C6 C5 Cl1 118.1(2)
C4 C5 Cl1 118.7(2)
C5 C6 C1 116.5(3)
C5 C6 H6 121.8
C1 C6 H6 121.8
N1 C7 C12 127.9(2)
N1 C7 C8 110.0(2)
C12 C7 C8 122.1(2)
C9 C8 C7 119.1(2)
C9 C8 C2 135.0(2)
C7 C8 C2 105.8(2)
C10 C9 C8 119.2(2)
C10 C9 H9 120.4
C8 C9 H9 120.4
C9 C10 C11 121.5(2)
C9 C10 H10 119.2
C11 C10 H10 119.2
C12 C11 C10 120.0(2)
C12 C11 C13 117.4(3)
C10 C11 C13 122.5(3)
O1 C12 C11 124.2(3)
O1 C12 C7 117.8(3)
C11 C12 C7 118.0(2)
O2 C13 O3 123.2(3)
O2 C13 C11 123.7(3)
O3 C13 C11 113.1(3)
O3 C14 C15 108.9(3)
O3 C14 H14A 109.9
C15 C14 H14A 109.9
O3 C14 H14B 109.9
C15 C14 H14B 109.9
H14A C14 H14B 108.3
C20 C15 C16 118.5(4)
C20 C15 C14 120.5(4)
C16 C15 C14 121.0(4)
C15 C16 C17 122.7(5)
C15 C16 H16 118.7
C17 C16 H16 118.7
C18 C17 C16 114.6(6)
C18 C17 H17 122.7
C16 C17 H17 122.7
C19 C18 C17 131.7(9)
C19 C18 H18 114.2
C17 C18 H18 114.2
C18 C19 C20 110.9(7)
C18 C19 H19 124.6
C20 C19 H19 124.6
C15 C20 C19 121.5(6)
C15 C20 H20 119.2
C19 C20 H20 119.2

loop_
_geom_bond_atom_site_label_1
_geom_bond_atom_site_label_2
_geom_bond_distance
Cl1 C5 1.746(3)
N1 C7 1.372(3)
N1 C1 1.379(3)
N1 H1 0.8600
O1 C12 1.356(3)
O1 H2A 0.83(4)
O2 C13 1.222(4)
O3 C13 1.326(4)
O3 C14 1.463(4)
C1 C6 1.386(4)
C1 C2 1.406(4)
C2 C3 1.394(4)
C2 C8 1.442(3)
C3 C4 1.376(4)
C3 H3 0.9300
C4 C5 1.383(4)
C4 H4 0.9300
C5 C6 1.370(4)
C6 H6 0.9300
C7 C12 1.389(4)
C7 C8 1.400(3)
C8 C9 1.397(3)
C9 C10 1.368(4)
C9 H9 0.9300
C10 C11 1.407(4)
C10 H10 0.9300
C11 C12 1.389(4)
C11 C13 1.469(4)
C14 C15 1.476(5)
C14 H14A 0.9700
C14 H14B 0.9700
C15 C20 1.344(6)
C15 C16 1.346(5)
C16 C17 1.354(8)
C16 H16 0.9300
C17 C18 1.317(11)
C17 H17 0.9300
C18 C19 1.292(15)
C18 H18 0.9300
C19 C20 1.465(12)
C19 H19 0.9300
C20 H20 0.9300

loop_
_geom_torsion_atom_site_label_1
_geom_torsion_atom_site_label_2
_geom_torsion_atom_site_label_3
_geom_torsion_atom_site_label_4
_geom_torsion
C7 N1 C1 C6 -178.8(3)
C7 N1 C1 C2 1.7(3)
N1 C1 C2 C3 179.2(2)
C6 C1 C2 C3 -0.4(4)
N1 C1 C2 C8 -1.3(3)
C6 C1 C2 C8 179.1(2)
C1 C2 C3 C4 -0.7(4)
C8 C2 C3 C4 180.0(3)
C2 C3 C4 C5 0.9(4)
C3 C4 C5 C6 -0.1(5)
C3 C4 C5 Cl1 180.0(2)
C4 C5 C6 C1 -1.0(4)
Cl1 C5 C6 C1 179.0(2)
N1 C1 C6 C5 -178.3(3)
C2 C1 C6 C5 1.2(4)
C1 N1 C7 C12 -179.2(2)
C1 N1 C7 C8 -1.3(3)
N1 C7 C8 C9 -179.6(2)
C12 C7 C8 C9 -1.5(4)
N1 C7 C8 C2 0.5(3)
C12 C7 C8 C2 178.5(2)
C3 C2 C8 C9 -0.1(5)
C1 C2 C8 C9 -179.4(3)
C3 C2 C8 C7 179.9(3)
C1 C2 C8 C7 0.5(3)
C7 C8 C9 C10 0.5(4)
C2 C8 C9 C10 -179.5(3)
C8 C9 C10 C11 0.6(4)
C9 C10 C11 C12 -0.7(4)
C9 C10 C11 C13 177.9(2)
C10 C11 C12 O1 179.5(2)
C13 C11 C12 O1 0.8(4)
C10 C11 C12 C7 -0.3(4)
C13 C11 C12 C7 -179.0(2)
N1 C7 C12 O1 -0.8(4)
C8 C7 C12 O1 -178.4(2)
N1 C7 C12 C11 179.0(2)
C8 C7 C12 C11 1.4(4)
C14 O3 C13 O2 2.0(5)
C14 O3 C13 C11 -177.9(3)
C12 C11 C13 O2 -0.6(4)
C10 C11 C13 O2 -179.2(3)
C12 C11 C13 O3 179.4(2)
C10 C11 C13 O3 0.7(4)
C13 O3 C14 C15 126.5(4)
O3 C14 C15 C20 100.3(5)
O3 C14 C15 C16 -80.7(5)
C20 C15 C16 C17 0.2(6)
C14 C15 C16 C17 -178.8(4)
C15 C16 C17 C18 -0.2(7)
C16 C17 C18 C19 2.5(13)
C17 C18 C19 C20 -4.0(15)
C16 C15 C20 C19 -2.0(7)
C14 C15 C20 C19 177.0(5)
C18 C19 C20 C15 3.6(11)
